data_7021234
loop_
_publ_author_name
'Liao, Zuolei'
'Ling, Jie'
'Reinke, Laura R.'
'Szymanowski, Jennifer E. S.'
'Sigmon, Ginger E.'
'Burns, Peter C.'

_publ_section_title
;
 Cage clusters built from uranyl ions bridged through peroxo and
 1-hydroxyethane-1,1-diphosphonic acid ligands.
;
_journal_issue 19
_journal_name_full 'Dalton transactions (Cambridge, England : 2003)'
_journal_page_first 6793
_journal_page_last 6802
_journal_paper_doi 10.1039/c3dt33025g
_journal_volume 42
_journal_year 2013
_chemical_formula_sum 'C20 K18 O179 P20 U20'
_chemical_formula_weight 9188.00
_chemical_name_common u20p
_chemical_name_systematic
;
?
;
_space_group_IT_number 53
_symmetry_space_group_name_Hall '-P 2ac 2'
_symmetry_space_group_name_H-M 'P m n a'
_atom_sites_solution_hydrogens none
_atom_sites_solution_primary direct
_atom_sites_solution_secondary difmap
_audit_creation_method SHELXL-97
_cell_angle_alpha 90.00
_cell_angle_beta 90.00
_cell_angle_gamma 90.00
_cell_formula_units_Z 2
_cell_length_a 31.955(4)
_cell_length_b 20.421(3)
_cell_length_c 20.421
_cell_measurement_temperature 100(2)
_cell_volume 13326(3)
_computing_structure_refinement 'SHELXL-97 (Sheldrick, 1997)'
_computing_structure_solution 'SHELXS-97 (Sheldrick, 1990)'
_diffrn_ambient_temperature 100(2)
_diffrn_measured_fraction_theta_full 0.997
_diffrn_measured_fraction_theta_max 0.997
_diffrn_radiation_monochromator graphite
_diffrn_radiation_source 'fine-focus sealed tube'
_diffrn_radiation_type MoK\a
_diffrn_radiation_wavelength 0.71073
_diffrn_reflns_av_R_equivalents 0.1971
_diffrn_reflns_av_sigmaI/netI 0.0990
_diffrn_reflns_limit_h_max 35
_diffrn_reflns_limit_h_min -35
_diffrn_reflns_limit_k_max 22
_diffrn_reflns_limit_k_min -22
_diffrn_reflns_limit_l_max 22
_diffrn_reflns_limit_l_min -22
_diffrn_reflns_number 105940
_diffrn_reflns_theta_full 23.10
_diffrn_reflns_theta_max 23.10
_diffrn_reflns_theta_min 1.27
_exptl_absorpt_coefficient_mu 12.595
_exptl_absorpt_correction_T_max 0.284
_exptl_absorpt_correction_T_min 0.24
_exptl_absorpt_correction_type multi-scan
_exptl_absorpt_process_details SADABS
_exptl_crystal_density_diffrn 2.290
_exptl_crystal_density_method 'not measured'
_exptl_crystal_F_000 8068
_exptl_crystal_size_max 0.12
_exptl_crystal_size_mid 0.1
_exptl_crystal_size_min 0.1
_refine_diff_density_max 4.595
_refine_diff_density_min -2.028
_refine_diff_density_rms 0.443
_refine_ls_extinction_method none
_refine_ls_goodness_of_fit_ref 1.046
_refine_ls_hydrogen_treatment none
_refine_ls_matrix_type full
_refine_ls_number_parameters 378
_refine_ls_number_reflns 9581
_refine_ls_number_restraints 0
_refine_ls_restrained_S_all 1.046
_refine_ls_R_factor_all 0.1320
_refine_ls_R_factor_gt 0.0775
_refine_ls_shift/su_max 0.001
_refine_ls_shift/su_mean 0.000
_refine_ls_structure_factor_coef Fsqd
_refine_ls_weighting_details 'calc w=1/[\s^2^(Fo^2^)+(0.1063P)^2^+1084.3450P] where P=(Fo^2^+2Fc^2^)/3'
_refine_ls_weighting_scheme calc
_refine_ls_wR_factor_gt 0.2114
_refine_ls_wR_factor_ref 0.2430
_reflns_number_gt 6011
_reflns_number_total 9581
_reflns_threshold_expression >2sigma(I)
_cod_data_source_file c3dt33025g.txt
_cod_data_source_block pmna
_cod_original_sg_symbol_H-M Pmna
_cod_database_code 7021234

loop_
_symmetry_equiv_pos_as_xyz
'x, y, z'
'-x+1/2, -y, z+1/2'
'-x+1/2, y, -z+1/2'
'x, -y, -z'
'-x, -y, -z'
'x-1/2, y, -z-1/2'
'x-1/2, -y, z-1/2'
'-x, y, z'

loop_
_atom_site_label
_atom_site_type_symbol
_atom_site_fract_x
_atom_site_fract_y
_atom_site_fract_z
_atom_site_U_iso_or_equiv
_atom_site_adp_type
_atom_site_occupancy
_atom_site_symmetry_multiplicity
_atom_site_calc_flag
_atom_site_refinement_flags
U1 U 0.10675(3) 0.32007(6) 0.43861(6) 0.0278(3) Uani 1 1 d .
U2 U 0.0000 0.36139(8) 0.55676(8) 0.0284(4) Uani 1 2 d S
U3 U 0.10912(3) -0.02124(6) 0.28034(6) 0.0351(3) Uani 1 1 d .
U4 U 0.0000 0.15224(9) 0.72635(9) 0.0364(5) Uani 1 2 d S
U5 U 0.17427(4) 0.09158(6) 0.55033(6) 0.0382(4) Uani 1 1 d .
U6 U 0.06563(3) 0.24384(6) 0.25170(6) 0.0276(3) Uani 1 1 d .
P1 P 0.0471(2) 0.3151(4) 0.7135(4) 0.036(2) Uani 1 1 d .
P2 P 0.0863(2) 0.1002(4) 0.1545(4) 0.0332(19) Uani 1 1 d .
P3 P 0.1803(2) 0.2693(4) 0.5640(4) 0.034(2) Uani 1 1 d .
P4 P 0.2040(2) 0.2189(4) 0.4319(4) 0.0318(19) Uani 1 1 d .
P5 P 0.1598(2) 0.1356(4) 0.2379(4) 0.0276(18) Uani 1 1 d .
K1 K 0.0721(3) 0.1948(5) 0.5837(4) 0.068(3) Uani 1 1 d .
K2 K 0.1871(2) 0.2954(4) 0.2830(4) 0.054(2) Uani 1 1 d .
K3 K 0.0000 0.0679(6) 0.2821(7) 0.060(3) Uani 1 2 d S
K4 K 0.0777(3) 0.5000 0.5000 0.051(3) Uani 1 2 d S
K5 K 0.0000 0.2439(6) 0.4101(5) 0.047(3) Uani 1 2 d S
K6 K 0.11205(19) 0.1339(3) 0.3910(3) 0.0345(16) Uani 1 1 d .
C1 C 0.2233(9) 0.2631(14) 0.5041(14) 0.029(7) Uiso 1 1 d .
C2 C 0.1424(9) 0.1146(14) 0.1545(14) 0.031(7) Uiso 1 1 d .
C3 C 0.0000 0.342(2) 0.757(3) 0.052(13) Uiso 1 2 d S
C4 C 0.2388(9) 0.3306(14) 0.4860(14) 0.032(7) Uiso 1 1 d .
C5 C 0.1534(11) 0.1735(17) 0.1027(17) 0.048(9) Uiso 1 1 d .
C6 C 0.0000 0.421(3) 0.762(3) 0.067(16) Uiso 1 2 d S
O1 O 0.1210(7) 0.0796(10) 0.5200(10) 0.044(6) Uiso 1 1 d .
O2 O 0.2271(6) 0.1067(10) 0.5771(10) 0.039(5) Uiso 1 1 d .
O3 O 0.1662(7) -0.0365(11) 0.3497(11) 0.048(6) Uiso 1 1 d .
O4 O 0.1462(8) -0.1012(12) 0.3441(12) 0.064(7) Uiso 1 1 d .
O5 O 0.0000 0.4487(15) 0.5676(15) 0.044(8) Uiso 1 2 d S
O6 O 0.0000 0.1727(14) 0.8133(14) 0.037(7) Uiso 1 2 d S
O7 O 0.0437(7) 0.2410(10) 0.7024(10) 0.041(5) Uiso 1 1 d .
O8 O 0.1988(8) 0.2948(12) 0.6274(12) 0.055(6) Uiso 1 1 d .
O9 O 0.1383(7) -0.0475(10) 0.2119(10) 0.044(6) Uiso 1 1 d .
O10 O 0.0761(6) 0.0555(10) 0.2116(10) 0.038(5) Uiso 1 1 d .
O11 O 0.0439(6) 0.3748(9) 0.4653(9) 0.034(5) Uiso 1 1 d .
O12 O 0.0710(8) 0.1174(12) 0.7291(12) 0.057(7) Uiso 1 1 d .
O13 O -0.0447(7) 0.0669(11) 0.7591(11) 0.050(6) Uiso 1 1 d .
O14 O 0.0802(8) 0.0079(12) 0.3504(12) 0.058(7) Uiso 1 1 d .
O15 O 0.1077(6) 0.2951(9) 0.3291(9) 0.031(5) Uiso 1 1 d .
O16 O 0.1905(6) 0.1516(10) 0.4541(10) 0.037(5) Uiso 1 1 d .
O17 O 0.1949(7) 0.0161(10) 0.4702(10) 0.044(6) Uiso 1 1 d .
O18 O 0.0848(6) 0.3034(10) 0.1942(10) 0.037(5) Uiso 1 1 d .
O19 O 0.1309(6) 0.3972(9) 0.4196(9) 0.033(5) Uiso 1 1 d .
O20 O 0.0742(7) 0.0698(11) 0.0898(11) 0.045(6) Uiso 1 1 d .
O21 O 0.1515(6) 0.0746(10) 0.2799(10) 0.036(5) Uiso 1 1 d .
O22 O 0.0482(6) 0.1823(9) 0.3087(9) 0.030(5) Uiso 1 1 d .
O23 O 0.1495(6) 0.3170(9) 0.5344(9) 0.034(5) Uiso 1 1 d .
O24 O 0.1660(6) 0.2580(9) 0.4081(9) 0.031(5) Uiso 1 1 d .
O25 O 0.0450(6) 0.3508(9) 0.6483(9) 0.034(5) Uiso 1 1 d .
O26 O 0.2380(6) 0.2163(10) 0.3803(10) 0.037(5) Uiso 1 1 d .
O27 O 0.0857(7) 0.3325(10) 0.7532(11) 0.046(6) Uiso 1 1 d .
O28 O 0.1600(7) 0.2015(11) 0.5706(11) 0.047(6) Uiso 1 1 d .
O29 O 0.2053(6) 0.1544(9) 0.2389(9) 0.030(5) Uiso 1 1 d .
O30 O 0.0000 0.1204(13) 0.6476(13) 0.030(7) Uiso 1 2 d S
O31 O 0.0663(6) 0.1671(9) 0.1651(9) 0.029(5) Uiso 1 1 d .
O32 O 0.0826(6) 0.2432(9) 0.4575(9) 0.033(5) Uiso 1 1 d .
O33 O 0.1321(6) 0.1923(8) 0.2584(9) 0.026(4) Uiso 1 1 d .
O34 O 0.0701(6) 0.3693(9) 0.5237(9) 0.030(5) Uiso 1 1 d .
O35 O 0.0000 0.2444(13) 0.1999(13) 0.029(7) Uiso 1 2 d S
O36 O 0.0657(6) 0.3234(9) 0.3393(9) 0.031(5) Uiso 1 1 d .
O37 O 0.0000 0.2953(13) 0.2538(13) 0.033(7) Uiso 1 2 d S
O38 O 0.0000 0.2734(14) 0.5505(14) 0.037(7) Uiso 1 2 d S
O39 O 0.1664(7) 0.0592(10) 0.1312(10) 0.042(5) Uiso 1 1 d .
O40 O 0.2583(7) 0.2259(10) 0.5323(10) 0.045(6) Uiso 1 1 d .
O41 O 0.0000 0.3147(14) 0.8234(14) 0.039(7) Uiso 1 2 d S
O42 O 0.2347(10) 0.0630(15) 0.3451(15) 0.013(7) Uiso 0.50 1 d P
O43 O 0.0000 0.108(4) 0.459(4) 0.07(2) Uiso 0.50 2 d SP
O44 O 0.0000 0.098(3) 0.031(3) 0.031(13) Uiso 0.50 2 d SP
O45 O 0.3407(11) 0.2536(17) 0.5600(17) 0.027(9) Uiso 0.50 1 d P
O46 O 0.1983(12) 0.1947(19) 0.7160(19) 0.034(10) Uiso 0.50 1 d P
O47 O 0.1632(11) 0.4511(17) 0.5562(17) 0.026(9) Uiso 0.50 1 d P
O48 O 0.0885(10) 0.4702(16) 0.6431(16) 0.018(8) Uiso 0.50 1 d P
O49 O 0.0521(11) -0.0635(16) 0.1056(16) 0.020(8) Uiso 0.50 1 d P
O50 O 0.0463(13) 0.249(2) 0.063(2) 0.038(10) Uiso 0.50 1 d P
O51 O 0.2245(14) 0.060(2) 0.042(2) 0.047(12) Uiso 0.50 1 d P
O52 O 0.0000 0.370(4) 0.128(4) 0.07(2) Uiso 0.50 2 d SP
O53 O 0.0465(13) 0.438(2) 0.285(2) 0.041(11) Uiso 0.50 1 d P
O54 O 0.1224(19) 0.0000 0.0000 0.045(16) Uiso 0.50 2 d SP
O55 O 0.2336(14) 0.346(2) 0.178(2) 0.045(11) Uiso 0.50 1 d P
O56 O 0.1134(13) 0.211(2) 0.813(2) 0.041(11) Uiso 0.50 1 d P
O57 O 0.062(2) 0.0000 0.5000 0.053(18) Uiso 0.50 2 d SP
O58 O 0.2937(10) 0.3041(15) 0.3457(15) 0.014(8) Uiso 0.50 1 d P

loop_
_atom_site_aniso_label
_atom_site_aniso_U_11
_atom_site_aniso_U_22
_atom_site_aniso_U_33
_atom_site_aniso_U_23
_atom_site_aniso_U_13
_atom_site_aniso_U_12
U1 0.0095(5) 0.0358(7) 0.0381(7) -0.0002(5) 0.0000(5) -0.0003(5)
U2 0.0129(7) 0.0327(9) 0.0395(10) -0.0011(8) 0.000 0.000
U3 0.0227(6) 0.0399(7) 0.0428(7) 0.0020(6) -0.0010(5) -0.0078(5)
U4 0.0297(9) 0.0392(10) 0.0402(10) -0.0026(8) 0.000 0.000
U5 0.0232(6) 0.0473(8) 0.0443(8) 0.0111(6) 0.0022(5) 0.0061(5)
U6 0.0071(5) 0.0410(7) 0.0347(6) 0.0049(6) 0.0000(5) 0.0003(5)
P1 0.024(4) 0.041(5) 0.042(5) 0.003(4) -0.005(4) 0.000(4)
P2 0.017(4) 0.051(5) 0.032(5) -0.007(4) -0.002(3) -0.002(4)
P3 0.022(4) 0.046(5) 0.035(5) -0.001(4) -0.003(4) 0.003(4)
P4 0.011(4) 0.049(5) 0.036(5) 0.002(4) -0.003(3) 0.000(3)
P5 0.005(3) 0.042(5) 0.036(5) 0.000(4) 0.003(3) -0.003(3)
K1 0.043(5) 0.115(8) 0.046(5) 0.020(5) 0.017(4) 0.033(5)
K2 0.038(4) 0.067(5) 0.056(5) 0.002(4) 0.008(4) -0.002(4)
K3 0.013(5) 0.069(8) 0.097(10) -0.011(7) 0.000 0.000
K4 0.036(6) 0.033(6) 0.083(9) 0.007(6) 0.000 0.000
K5 0.010(5) 0.086(8) 0.044(6) -0.020(6) 0.000 0.000
K6 0.021(3) 0.047(4) 0.036(4) 0.004(3) -0.001(3) 0.002(3)

loop_
_atom_type_symbol
_atom_type_description
_atom_type_scat_dispersion_real
_atom_type_scat_dispersion_imag
_atom_type_scat_source
C C 0.0033 0.0016 'International Tables Vol C Tables 4.2.6.8 and 6.1.1.4'
O O 0.0106 0.0060 'International Tables Vol C Tables 4.2.6.8 and 6.1.1.4'
K K 0.2009 0.2494 'International Tables Vol C Tables 4.2.6.8 and 6.1.1.4'
P P 0.1023 0.0942 'International Tables Vol C Tables 4.2.6.8 and 6.1.1.4'
U U -9.6767 9.6646 'International Tables Vol C Tables 4.2.6.8 and 6.1.1.4'

loop_
_geom_angle_atom_site_label_1
_geom_angle_atom_site_label_2
_geom_angle_atom_site_label_3
_geom_angle
_geom_angle_site_symmetry_1
_geom_angle_site_symmetry_3
O32 U1 O19 179.9(10) . .
O32 U1 O15 91.2(8) . .
O19 U1 O15 88.8(8) . .
O32 U1 O34 90.0(8) . .
O19 U1 O34 89.9(8) . .
O15 U1 O34 146.3(7) . .
O32 U1 O24 86.1(8) . .
O19 U1 O24 94.0(8) . .
O15 U1 O24 67.2(7) . .
O34 U1 O24 146.4(6) . .
O32 U1 O11 89.9(8) . .
O19 U1 O11 90.0(8) . .
O15 U1 O11 110.0(7) . .
O34 U1 O11 36.4(6) . .
O24 U1 O11 175.1(7) . .
O32 U1 O23 92.7(8) . .
O19 U1 O23 87.4(8) . .
O15 U1 O23 141.7(7) . .
O34 U1 O23 71.7(7) . .
O24 U1 O23 75.1(6) . .
O11 U1 O23 108.1(7) . .
O32 U1 O36 88.3(8) . .
O19 U1 O36 91.6(8) . .
O15 U1 O36 36.4(6) . .
O34 U1 O36 110.1(6) . .
O24 U1 O36 103.2(6) . .
O11 U1 O36 73.7(6) . .
O23 U1 O36 177.9(6) . .
O32 U1 K5 44.5(6) . .
O19 U1 K5 135.4(6) . .
O15 U1 K5 76.8(5) . .
O34 U1 K5 80.8(5) . .
O24 U1 K5 117.4(5) . .
O11 U1 K5 57.6(5) . .
O23 U1 K5 129.0(5) . .
O36 U1 K5 52.7(5) . .
O32 U1 K6 39.1(6) . .
O19 U1 K6 141.0(6) . .
O15 U1 K6 62.8(5) . .
O34 U1 K6 128.7(5) . .
O24 U1 K6 51.8(5) . .
O11 U1 K6 123.5(5) . .
O23 U1 K6 98.8(5) . .
O36 U1 K6 81.0(5) . .
K5 U1 K6 66.69(18) . .
O32 U1 K4 129.7(6) . .
O19 U1 K4 50.2(6) . .
O15 U1 K4 120.9(5) . .
O34 U1 K4 41.4(5) . .
O24 U1 K4 139.7(5) . .
O11 U1 K4 45.1(5) . .
O23 U1 K4 84.3(5) . .
O36 U1 K4 96.4(5) . .
K5 U1 K4 102.5(2) . .
K6 U1 K4 168.14(16) . .
O32 U1 K1 34.4(6) . .
O19 U1 K1 145.6(6) . .
O15 U1 K1 125.0(5) . .
O34 U1 K1 65.8(5) . .
O24 U1 K1 94.1(5) . .
O11 U1 K1 84.2(5) . .
O23 U1 K1 62.8(5) . .
O36 U1 K1 118.8(5) . .
K5 U1 K1 67.0(2) . .
K6 U1 K1 65.36(17) . .
K4 U1 K1 106.67(15) . .
O5 U2 O38 177.0(13) . .
O5 U2 O34 88.1(5) . 8
O38 U2 O34 92.8(5) . 8
O5 U2 O34 88.1(5) . .
O38 U2 O34 92.8(5) . .
O34 U2 O34 145.6(9) 8 .
O5 U2 O11 89.0(9) . 8
O38 U2 O11 93.4(9) . 8
O34 U2 O11 36.3(6) 8 8
O34 U2 O11 109.5(7) . 8
O5 U2 O11 89.0(9) . .
O38 U2 O11 93.4(9) . .
O34 U2 O11 109.5(7) 8 .
O34 U2 O11 36.3(6) . .
O11 U2 O11 73.2(10) 8 .
O5 U2 O25 89.6(9) . 8
O38 U2 O25 88.0(9) . 8
O34 U2 O25 69.7(7) 8 8
O34 U2 O25 144.4(7) . 8
O11 U2 O25 106.0(7) 8 8
O11 U2 O25 178.4(7) . 8
O5 U2 O25 89.6(9) . .
O38 U2 O25 88.0(9) . .
O34 U2 O25 144.4(7) 8 .
O34 U2 O25 69.7(7) . .
O11 U2 O25 178.4(7) 8 .
O11 U2 O25 106.0(7) . .
O25 U2 O25 74.8(10) 8 .
O5 U2 K5 135.8(10) . .
O38 U2 K5 47.2(9) . .
O34 U2 K5 79.6(5) 8 .
O34 U2 K5 79.6(5) . .
O11 U2 K5 56.8(5) 8 .
O11 U2 K5 56.8(5) . .
O25 U2 K5 124.0(5) 8 .
O25 U2 K5 124.0(5) . .
O5 U2 K4 47.4(5) . .
O38 U2 K4 134.1(4) . .
O34 U2 K4 117.9(5) 8 .
O34 U2 K4 42.6(5) . .
O11 U2 K4 93.3(5) 8 .
O11 U2 K4 46.1(5) . .
O25 U2 K4 132.9(5) 8 .
O25 U2 K4 85.1(5) . .
K5 U2 K4 102.68(15) . .
O5 U2 K4 47.4(5) . 5_566
O38 U2 K4 134.1(4) . 5_566
O34 U2 K4 42.6(5) 8 5_566
O34 U2 K4 117.9(5) . 5_566
O11 U2 K4 46.1(5) 8 5_566
O11 U2 K4 93.3(5) . 5_566
O25 U2 K4 85.1(5) 8 5_566
O25 U2 K4 132.9(5) . 5_566
K5 U2 K4 102.68(15) . 5_566
K4 U2 K4 78.1(2) . 5_566
O5 U2 K1 142.9(4) . 8
O38 U2 K1 36.0(3) . 8
O34 U2 K1 64.1(5) 8 8
O34 U2 K1 128.7(5) . 8
O11 U2 K1 82.5(5) 8 8
O11 U2 K1 122.2(5) . 8
O25 U2 K1 58.9(5) 8 8
O25 U2 K1 99.1(5) . 8
K5 U2 K1 65.8(2) . 8
K4 U2 K1 168.23(15) . 8
K4 U2 K1 106.17(17) 5_566 8
O9 U3 O14 178.3(11) . .
O9 U3 O12 87.3(9) . 4_556
O14 U3 O12 94.4(10) . 4_556
O9 U3 O3 91.6(9) . .
O14 U3 O3 87.9(9) . .
O12 U3 O3 110.4(8) 4_556 .
O9 U3 O10 88.1(9) . .
O14 U3 O10 91.3(9) . .
O12 U3 O10 106.2(8) 4_556 .
O3 U3 O10 143.4(7) . .
O9 U3 O21 87.0(8) . .
O14 U3 O21 91.4(9) . .
O12 U3 O21 174.2(8) 4_556 .
O3 U3 O21 70.5(7) . .
O10 U3 O21 72.9(7) . .
O9 U3 O13 94.0(9) . 5_556
O14 U3 O13 87.4(9) . 5_556
O12 U3 O13 36.1(8) 4_556 5_556
O3 U3 O13 145.4(8) . 5_556
O10 U3 O13 71.0(7) . 5_556
O21 U3 O13 143.8(7) . 5_556
O9 U3 O4 87.8(9) . .
O14 U3 O4 92.8(10) . .
O12 U3 O4 74.3(9) 4_556 .
O3 U3 O4 36.2(8) . .
O10 U3 O4 175.8(8) . .
O21 U3 O4 106.3(8) . .
O13 U3 O4 109.9(8) 5_556 .
O9 U3 K6 134.1(7) . .
O14 U3 K6 44.3(8) . .
O12 U3 K6 138.6(6) 4_556 .
O3 U3 K6 74.8(5) . .
O10 U3 K6 79.4(5) . .
O21 U3 K6 47.1(5) . .
O13 U3 K6 122.1(6) 5_556 .
O4 U3 K6 103.1(6) . .
O9 U3 K3 128.1(7) . .
O14 U3 K3 52.1(8) . .
O12 U3 K3 85.8(6) 4_556 .
O3 U3 K3 138.6(6) . .
O10 U3 K3 45.6(5) . .
O21 U3 K3 97.1(5) . .
O13 U3 K3 54.7(6) 5_556 .
O4 U3 K3 138.4(6) . .
K6 U3 K3 68.87(19) . .
O30 U4 O6 171.2(12) . .
O30 U4 O7 95.6(9) . 8
O6 U4 O7 91.5(9) . 8
O30 U4 O7 95.6(9) . .
O6 U4 O7 91.5(9) . .
O7 U4 O7 73.3(10) 8 .
O30 U4 O13 89.2(9) . .
O6 U4 O13 83.9(9) . .
O7 U4 O13 105.7(8) 8 .
O7 U4 O13 175.2(8) . .
O30 U4 O13 89.2(9) . 8
O6 U4 O13 83.9(9) . 8
O7 U4 O13 175.2(8) 8 8
O7 U4 O13 105.7(8) . 8
O13 U4 O13 74.9(11) . 8
O30 U4 O12 84.8(6) . 8
O6 U4 O12 92.6(6) . 8
O7 U4 O12 70.6(8) 8 8
O7 U4 O12 143.7(8) . 8
O13 U4 O12 36.0(8) . 8
O13 U4 O12 110.6(9) 8 8
O30 U4 O12 84.8(6) . .
O6 U4 O12 92.6(6) . .
O7 U4 O12 143.7(8) 8 .
O7 U4 O12 70.6(8) . .
O13 U4 O12 110.6(9) . .
O13 U4 O12 36.0(8) 8 .
O12 U4 O12 145.1(12) 8 .
O30 U4 K1 51.5(6) . .
O6 U4 K1 133.7(5) . .
O7 U4 K1 91.4(5) 8 .
O7 U4 K1 45.8(5) . .
O13 U4 K1 138.9(6) . .
O13 U4 K1 91.1(6) 8 .
O12 U4 K1 131.5(6) 8 .
O12 U4 K1 60.7(6) . .
O30 U4 K1 51.5(6) . 8
O6 U4 K1 133.7(5) . 8
O7 U4 K1 45.8(5) 8 8
O7 U4 K1 91.4(5) . 8
O13 U4 K1 91.1(6) . 8
O13 U4 K1 138.9(6) 8 8
O12 U4 K1 60.7(6) 8 8
O12 U4 K1 131.5(6) . 8
K1 U4 K1 74.3(3) . 8
O30 U4 K3 65.8(9) . 5_556
O6 U4 K3 105.4(9) . 5_556
O7 U4 K3 140.0(5) 8 5_556
O7 U4 K3 140.0(5) . 5_556
O13 U4 K3 43.1(6) . 5_556
O13 U4 K3 43.1(6) 8 5_556
O12 U4 K3 72.7(6) 8 5_556
O12 U4 K3 72.7(6) . 5_556
K1 U4 K3 101.4(2) . 5_556
K1 U4 K3 101.4(2) 8 5_556
O2 U5 O1 177.0(9) . .
O2 U5 O28 88.0(8) . .
O1 U5 O28 90.4(9) . .
O2 U5 O17 87.2(8) . 4_556
O1 U5 O17 94.4(9) . 4_556
O28 U5 O17 174.9(8) . 4_556
O2 U5 O17 93.5(8) . .
O1 U5 O17 86.4(9) . .
O28 U5 O17 144.4(7) . .
O17 U5 O17 34.4(9) 4_556 .
O2 U5 O4 93.7(9) . 4_556
O1 U5 O4 88.1(9) . 4_556
O28 U5 O4 71.4(8) . 4_556
O17 U5 O4 110.6(8) 4_556 4_556
O17 U5 O4 143.7(8) . 4_556
O2 U5 O3 85.5(8) . 4_556
O1 U5 O3 97.4(9) . 4_556
O28 U5 O3 106.6(8) . 4_556
O17 U5 O3 74.7(7) 4_556 4_556
O17 U5 O3 108.9(7) . 4_556
O4 U5 O3 36.6(8) 4_556 4_556
O2 U5 O16 87.6(8) . .
O1 U5 O16 89.5(8) . .
O28 U5 O16 72.0(7) . .
O17 U5 O16 106.0(7) 4_556 .
O17 U5 O16 72.5(7) . .
O4 U5 O16 143.3(8) 4_556 .
O3 U5 O16 173.0(7) 4_556 .
O2 U5 K6 133.8(7) . .
O1 U5 K6 43.4(7) . .
O28 U5 K6 80.5(5) . .
O17 U5 K6 101.7(5) 4_556 .
O17 U5 K6 73.0(5) . .
O4 U5 K6 123.6(6) 4_556 .
O3 U5 K6 140.8(6) 4_556 .
O16 U5 K6 46.2(5) . .
O2 U5 K1 129.2(7) . .
O1 U5 K1 50.2(7) . .
O28 U5 K1 44.9(6) . .
O17 U5 K1 140.2(6) 4_556 .
O17 U5 K1 134.8(5) . .
O4 U5 K1 58.7(6) 4_556 .
O3 U5 K1 90.8(6) 4_556 .
O16 U5 K1 92.8(5) . .
K6 U5 K1 66.72(16) . .
O18 U6 O22 177.8(9) . .
O18 U6 O15 86.7(8) . .
O22 U6 O15 93.1(8) . .
O18 U6 O37 90.8(9) . .
O22 U6 O37 91.4(9) . .
O15 U6 O37 107.6(8) . .
O18 U6 O35 90.4(9) . .
O22 U6 O35 91.0(9) . .
O15 U6 O35 145.1(8) . .
O37 U6 O35 37.6(9) . .
O18 U6 O31 87.5(8) . .
O22 U6 O31 91.3(7) . .
O15 U6 O31 143.4(6) . .
O37 U6 O31 108.6(8) . .
O35 U6 O31 71.0(7) . .
O18 U6 O33 91.8(8) . .
O22 U6 O33 86.0(7) . .
O15 U6 O33 69.1(6) . .
O37 U6 O33 175.6(8) . .
O35 U6 O33 145.8(7) . .
O31 U6 O33 75.0(6) . .
O18 U6 O36 91.6(8) . .
O22 U6 O36 89.5(7) . .
O15 U6 O36 36.2(6) . .
O37 U6 O36 71.7(8) . .
O35 U6 O36 109.3(8) . .
O31 U6 O36 179.1(7) . .
O33 U6 O36 104.7(6) . .
O18 U6 K5 137.2(7) . .
O22 U6 K5 44.8(6) . .
O15 U6 K5 75.2(5) . .
O37 U6 K5 59.9(7) . .
O35 U6 K5 83.8(6) . .
O31 U6 K5 129.3(5) . .
O33 U6 K5 116.0(4) . .
O36 U6 K5 51.6(5) . .
O18 U6 K6 137.1(7) . .
O22 U6 K6 41.2(6) . .
O15 U6 K6 62.9(5) . .
O37 U6 K6 125.6(7) . .
O35 U6 K6 131.9(6) . .
O31 U6 K6 99.2(5) . .
O33 U6 K6 50.6(4) . .
O36 U6 K6 81.2(5) . .
K5 U6 K6 66.22(17) . .
O18 U6 K2 66.6(7) . .
O22 U6 K2 112.0(6) . .
O15 U6 K2 39.2(5) . .
O37 U6 K2 137.2(6) . .
O35 U6 K2 157.0(6) . .
O31 U6 K2 106.3(5) . .
O33 U6 K2 41.7(4) . .
O36 U6 K2 73.1(5) . .
K5 U6 K2 112.76(15) . .
K6 U6 K2 70.93(15) . .
O18 U6 K3 147.6(7) . .
O22 U6 K3 32.3(6) . .
O15 U6 K3 124.9(5) . .
O37 U6 K3 86.2(6) . .
O35 U6 K3 68.0(6) . .
O31 U6 K3 63.1(5) . .
O33 U6 K3 93.4(4) . .
O36 U6 K3 117.7(5) . .
K5 U6 K3 66.8(2) . .
K6 U6 K3 65.92(17) . .
K2 U6 K3 132.30(16) . .
O25 P1 O27 112.9(12) . .
O25 P1 O7 109.9(12) . .
O27 P1 O7 111.6(12) . .
O25 P1 C3 104.2(18) . .
O27 P1 C3 109.8(16) . .
O7 P1 C3 108.1(18) . .
O25 P1 K1 72.6(8) . .
O27 P1 K1 111.2(9) . .
O7 P1 K1 41.8(8) . .
C3 P1 K1 136.5(14) . .
O20 P2 O10 111.7(12) . .
O20 P2 O31 112.6(12) . .
O10 P2 O31 110.0(11) . .
O20 P2 C2 108.6(13) . .
O10 P2 C2 108.0(13) . .
O31 P2 C2 105.7(12) . .
O20 P2 K3 109.7(9) . .
O10 P2 K3 39.0(8) . .
O31 P2 K3 75.9(8) . .
C2 P2 K3 137.3(10) . .
O23 P3 O8 112.0(13) . .
O23 P3 O28 110.0(12) . .
O8 P3 O28 113.5(13) . .
O23 P3 C1 105.4(12) . .
O8 P3 C1 107.4(13) . .
O28 P3 C1 108.2(13) . .
O23 P3 K1 73.0(8) . .
O8 P3 K1 113.7(10) . .
O28 P3 K1 40.9(9) . .
C1 P3 K1 136.1(10) . .
O16 P4 O26 112.4(12) . .
O16 P4 O24 110.1(11) . .
O26 P4 O24 111.5(11) . .
O16 P4 C1 107.5(12) . .
O26 P4 C1 109.7(12) . .
O24 P4 C1 105.3(12) . .
O16 P4 K2 129.1(9) . .
O26 P4 K2 61.1(8) . .
O24 P4 K2 50.5(8) . .
C1 P4 K2 122.5(10) . .
O16 P4 K6 51.9(8) . .
O26 P4 K6 114.6(9) . .
O24 P4 K6 61.3(8) . .
C1 P4 K6 135.6(9) . .
K2 P4 K6 83.4(2) . .
O29 P5 O33 111.5(11) . .
O29 P5 O21 111.5(11) . .
O33 P5 O21 111.3(11) . .
O29 P5 C2 111.4(12) . .
O33 P5 C2 104.9(12) . .
O21 P5 C2 106.0(12) . .
O29 P5 K6 114.5(8) . .
O33 P5 K6 60.2(7) . .
O21 P5 K6 54.1(8) . .
C2 P5 K6 134.1(10) . .
O29 P5 K2 61.1(8) . .
O33 P5 K2 50.3(7) . .
O21 P5 K2 130.7(8) . .
C2 P5 K2 122.4(10) . .
K6 P5 K2 83.2(2) . .
O7 K1 O32 137.1(7) . .
O7 K1 O28 113.3(7) . .
O32 K1 O28 77.0(6) . .
O7 K1 O38 75.7(7) . .
O32 K1 O38 71.4(7) . .
O28 K1 O38 138.1(7) . .
O7 K1 O30 62.9(7) . .
O32 K1 O30 131.6(7) . .
O28 K1 O30 144.6(7) . .
O38 K1 O30 77.0(6) . .
O7 K1 O1 142.5(7) . .
O32 K1 O1 79.7(6) . .
O28 K1 O1 59.8(6) . .
O38 K1 O1 136.3(8) . .
O30 K1 O1 100.5(7) . .
O7 K1 O12 51.7(6) . .
O32 K1 O12 170.6(7) . .
O28 K1 O12 96.7(6) . .
O38 K1 O12 117.4(7) . .
O30 K1 O12 51.8(6) . .
O1 K1 O12 91.1(6) . .
O7 K1 O4 92.3(7) . 4_556
O32 K1 O4 121.4(6) . 4_556
O28 K1 O4 51.2(6) . 4_556
O38 K1 O4 167.1(7) . 4_556
O30 K1 O4 93.5(6) . 4_556
O1 K1 O4 53.4(6) . 4_556
O12 K1 O4 50.0(6) . 4_556
O7 K1 P1 21.8(5) . .
O32 K1 P1 117.0(5) . .
O28 K1 P1 104.5(6) . .
O38 K1 P1 68.1(6) . .
O30 K1 P1 82.0(5) . .
O1 K1 P1 155.6(5) . .
O12 K1 P1 71.2(5) . .
O4 K1 P1 102.4(5) 4_556 .
O7 K1 P3 104.9(5) . .
O32 K1 P3 69.5(5) . .
O28 K1 P3 20.9(5) . .
O38 K1 P3 118.6(6) . .
O30 K1 P3 158.7(5) . .
O1 K1 P3 78.6(4) . .
O12 K1 P3 106.9(5) . .
O4 K1 P3 68.6(5) 4_556 .
P1 K1 P3 90.4(3) . .
O7 K1 U4 37.5(4) . .
O32 K1 U4 149.5(5) . .
O28 K1 U4 133.2(5) . .
O38 K1 U4 79.8(5) . .
O30 K1 U4 26.4(5) . .
O1 K1 U4 116.8(5) . .
O12 K1 U4 38.1(4) . .
O4 K1 U4 87.8(5) 4_556 .
P1 K1 U4 58.23(18) . .
P3 K1 U4 136.2(3) . .
O7 K1 U5 127.4(5) . .
O32 K1 U5 86.0(4) . .
O28 K1 U5 35.6(5) . .
O38 K1 U5 156.4(6) . .
O30 K1 U5 115.6(5) . .
O1 K1 U5 26.8(4) . .
O12 K1 U5 84.8(4) . .
O4 K1 U5 36.3(4) 4_556 .
P1 K1 U5 131.1(3) . .
P3 K1 U5 56.14(17) . .
U4 K1 U5 120.7(2) . .
O58 K2 O15 123.4(8) 3 .
O58 K2 O24 167.5(8) 3 .
O15 K2 O24 56.4(6) . .
O58 K2 O33 91.0(8) 3 .
O15 K2 O33 57.9(6) . .
O24 K2 O33 78.6(6) . .
O58 K2 O55 27.5(11) 3 .
O15 K2 O55 139.8(10) . .
O24 K2 O55 160.4(10) . .
O33 K2 O55 118.3(10) . .
O58 K2 O55 92.6(11) 3 3
O15 K2 O55 137.6(10) . 3
O24 K2 O55 93.4(10) . 3
O33 K2 O55 152.2(10) . 3
O55 K2 O55 67.0(15) . 3
O58 K2 O26 123.4(8) 3 .
O15 K2 O26 105.8(6) . .
O24 K2 O26 51.3(6) . .
O33 K2 O26 93.1(6) . .
O55 K2 O26 114.4(10) . .
O55 K2 O26 62.2(10) 3 .
O58 K2 O29 74.5(8) 3 .
O15 K2 O29 106.1(6) . .
O24 K2 O29 93.3(6) . .
O33 K2 O29 50.2(5) . .
O55 K2 O29 91.1(10) . .
O55 K2 O29 104.6(10) 3 .
O26 K2 O29 65.9(5) . .
O58 K2 P4 148.0(7) 3 .
O15 K2 P4 80.7(5) . .
O24 K2 P4 25.4(4) . .
O33 K2 P4 85.2(4) . .
O55 K2 P4 139.0(9) . .
O55 K2 P4 77.3(9) 3 .
O26 K2 P4 25.9(4) . .
O29 K2 P4 78.8(4) . .
O58 K2 P5 82.1(7) 3 .
O15 K2 P5 81.7(5) . .
O24 K2 P5 85.7(5) . .
O33 K2 P5 24.8(4) . .
O55 K2 P5 105.9(9) . .
O55 K2 P5 129.2(9) 3 .
O26 K2 P5 79.0(4) . .
O29 K2 P5 25.4(4) . .
P4 K2 P5 81.3(3) . .
O58 K2 U6 94.6(7) 3 .
O15 K2 U6 32.9(4) . .
O24 K2 U6 80.8(4) . .
O33 K2 U6 34.4(4) . .
O55 K2 U6 118.7(9) . .
O55 K2 U6 170.1(9) 3 .
O26 K2 U6 118.4(4) . .
O29 K2 U6 83.8(4) . .
P4 K2 U6 99.8(2) . .
P5 K2 U6 58.67(16) . .
O58 K2 U1 152.1(7) 3 .
O15 K2 U1 31.4(4) . .
O24 K2 U1 33.3(4) . .
O33 K2 U1 80.6(4) . .
O55 K2 U1 151.1(9) . .
O55 K2 U1 107.2(9) 3 .
O26 K2 U1 83.9(4) . .
O29 K2 U1 117.3(4) . .
P4 K2 U1 58.28(18) . .
P5 K2 U1 99.3(2) . .
U6 K2 U1 63.76(11) . .
O10 K3 O10 118.0(9) 8 .
O10 K3 O22 129.3(7) 8 .
O10 K3 O22 73.0(6) . .
O10 K3 O22 73.0(6) 8 8
O10 K3 O22 129.3(7) . 8
O22 K3 O22 65.4(8) . 8
O10 K3 O14 59.7(6) 8 8
O10 K3 O14 152.0(8) . 8
O22 K3 O14 132.2(7) . 8
O22 K3 O14 78.2(6) 8 8
O10 K3 O14 152.0(8) 8 .
O10 K3 O14 59.7(6) . .
O22 K3 O14 78.2(6) . .
O22 K3 O14 132.2(7) 8 .
O14 K3 O14 108.1(10) 8 .
O10 K3 O13 53.8(6) 8 4_556
O10 K3 O13 99.9(7) . 4_556
O22 K3 O13 172.9(6) . 4_556
O22 K3 O13 120.8(6) 8 4_556
O14 K3 O13 54.8(6) 8 4_556
O14 K3 O13 98.2(7) . 4_556
O10 K3 O13 99.9(7) 8 5_556
O10 K3 O13 53.8(6) . 5_556
O22 K3 O13 120.8(6) . 5_556
O22 K3 O13 172.9(6) 8 5_556
O14 K3 O13 98.2(7) 8 5_556
O14 K3 O13 54.8(6) . 5_556
O13 K3 O13 52.8(8) 4_556 5_556
O10 K3 P2 19.7(4) 8 8
O10 K3 P2 106.6(6) . 8
O22 K3 P2 112.1(5) . 8
O22 K3 P2 66.5(4) 8 8
O14 K3 P2 77.6(5) 8 8
O14 K3 P2 160.8(6) . 8
O13 K3 P2 69.6(5) 4_556 8
O13 K3 P2 106.8(5) 5_556 8
O10 K3 P2 106.6(6) 8 .
O10 K3 P2 19.7(4) . .
O22 K3 P2 66.5(4) . .
O22 K3 P2 112.1(5) 8 .
O14 K3 P2 160.8(6) 8 .
O14 K3 P2 77.6(5) . .
O13 K3 P2 106.8(5) 4_556 .
O13 K3 P2 69.6(5) 5_556 .
P2 K3 P2 91.5(4) 8 .
O10 K3 U3 36.3(4) 8 8
O10 K3 U3 135.5(6) . 8
O22 K3 U3 149.3(5) . 8
O22 K3 U3 84.4(4) 8 8
O14 K3 U3 26.7(4) 8 8
O14 K3 U3 122.8(6) . 8
O13 K3 U3 37.5(4) 4_556 8
O13 K3 U3 89.7(5) 5_556 8
P2 K3 U3 55.83(14) 8 8
P2 K3 U3 135.1(4) . 8
O10 K3 U3 135.5(6) 8 .
O10 K3 U3 36.3(4) . .
O22 K3 U3 84.4(4) . .
O22 K3 U3 149.3(5) 8 .
O14 K3 U3 122.8(6) 8 .
O14 K3 U3 26.7(4) . .
O13 K3 U3 89.7(5) 4_556 .
O13 K3 U3 37.5(4) 5_556 .
P2 K3 U3 135.1(4) 8 .
P2 K3 U3 55.83(14) . .
U3 K3 U3 124.8(3) 8 .
O34 K4 O34 169.9(9) 4_566 .
O34 K4 O11 142.9(6) 4_566 .
O34 K4 O11 30.3(5) . .
O34 K4 O11 30.3(5) 4_566 4_566
O34 K4 O11 142.9(6) . 4_566
O11 K4 O11 135.7(9) . 4_566
O34 K4 O48 68.8(7) 4_566 4_566
O34 K4 O48 112.5(7) . 4_566
O11 K4 O48 89.0(7) . 4_566
O11 K4 O48 95.9(7) 4_566 4_566
O34 K4 O48 112.5(7) 4_566 .
O34 K4 O48 68.8(7) . .
O11 K4 O48 95.9(7) . .
O11 K4 O48 89.0(7) 4_566 .
O48 K4 O48 166.8(13) 4_566 .
O34 K4 O5 60.5(7) 4_566 5_566
O34 K4 O5 110.4(7) . 5_566
O11 K4 O5 83.5(7) . 5_566
O11 K4 O5 59.7(7) 4_566 5_566
O48 K4 O5 65.2(8) 4_566 5_566
O48 K4 O5 127.4(9) . 5_566
O34 K4 O5 110.4(7) 4_566 .
O34 K4 O5 60.5(7) . .
O11 K4 O5 59.7(7) . .
O11 K4 O5 83.5(7) 4_566 .
O48 K4 O5 127.4(9) 4_566 .
O48 K4 O5 65.2(8) . .
O5 K4 O5 69.9(10) 5_566 .
O34 K4 O47 117.1(8) 4_566 .
O34 K4 O47 72.5(8) . .
O11 K4 O47 97.8(8) . .
O11 K4 O47 121.6(8) 4_566 .
O48 K4 O47 108.7(9) 4_566 .
O48 K4 O47 58.6(9) . .
O5 K4 O47 173.8(8) 5_566 .
O5 K4 O47 116.0(8) . .
O34 K4 O47 72.5(8) 4_566 4_566
O34 K4 O47 117.1(8) . 4_566
O11 K4 O47 121.6(8) . 4_566
O11 K4 O47 97.8(8) 4_566 4_566
O48 K4 O47 58.6(9) 4_566 4_566
O48 K4 O47 108.7(9) . 4_566
O5 K4 O47 116.0(8) 5_566 4_566
O5 K4 O47 173.8(8) . 4_566
O47 K4 O47 58.2(13) . 4_566
O34 K4 O19 127.3(6) 4_566 .
O34 K4 O19 59.3(5) . .
O11 K4 O19 58.8(5) . .
O11 K4 O19 157.5(5) 4_566 .
O48 K4 O19 64.4(7) 4_566 .
O48 K4 O19 108.0(7) . .
O5 K4 O19 115.7(7) 5_566 .
O5 K4 O19 116.6(7) . .
O47 K4 O19 60.6(8) . .
O47 K4 O19 63.4(8) 4_566 .
O34 K4 O19 59.3(5) 4_566 4_566
O34 K4 O19 127.3(6) . 4_566
O11 K4 O19 157.5(5) . 4_566
O11 K4 O19 58.8(5) 4_566 4_566
O48 K4 O19 108.0(7) 4_566 4_566
O48 K4 O19 64.4(7) . 4_566
O5 K4 O19 116.6(7) 5_566 4_566
O5 K4 O19 115.7(7) . 4_566
O47 K4 O19 63.4(8) . 4_566
O47 K4 O19 60.6(8) 4_566 4_566
O19 K4 O19 114.9(8) . 4_566
O32 K5 O32 139.7(9) 8 .
O32 K5 O22 75.1(5) 8 8
O32 K5 O22 138.6(6) . 8
O32 K5 O22 138.6(6) 8 .
O32 K5 O22 75.1(5) . .
O22 K5 O22 64.9(8) 8 .
O32 K5 O38 70.4(4) 8 .
O32 K5 O38 70.4(4) . .
O22 K5 O38 142.7(5) 8 .
O22 K5 O38 142.7(5) . .
O32 K5 O43 83.1(7) 8 .
O32 K5 O43 83.1(7) . .
O22 K5 O43 80.2(13) 8 .
O22 K5 O43 80.2(13) . .
O38 K5 O43 82.2(16) . .
O32 K5 O36 61.0(5) 8 8
O32 K5 O36 145.1(7) . 8
O22 K5 O36 61.1(5) 8 8
O22 K5 O36 105.2(6) . 8
O38 K5 O36 111.0(6) . 8
O43 K5 O36 131.8(7) . 8
O32 K5 O36 145.1(7) 8 .
O32 K5 O36 61.0(5) . .
O22 K5 O36 105.2(6) 8 .
O22 K5 O36 61.1(5) . .
O38 K5 O36 111.0(6) . .
O43 K5 O36 131.8(7) . .
O36 K5 O36 88.0(8) 8 .
O32 K5 O11 107.0(6) 8 .
O32 K5 O11 58.3(5) . .
O22 K5 O11 148.1(7) 8 .
O22 K5 O11 112.5(5) . .
O38 K5 O11 59.2(6) . .
O43 K5 O11 131.6(13) . .
O36 K5 O11 91.4(6) 8 .
O36 K5 O11 54.5(5) . .
O32 K5 O11 58.3(5) 8 8
O32 K5 O11 107.0(6) . 8
O22 K5 O11 112.5(5) 8 8
O22 K5 O11 148.1(7) . 8
O38 K5 O11 59.2(6) . 8
O43 K5 O11 131.6(13) . 8
O36 K5 O11 54.5(5) 8 8
O36 K5 O11 91.4(6) . 8
O11 K5 O11 51.6(7) . 8
O32 K5 O37 109.2(4) 8 .
O32 K5 O37 109.2(4) . .
O22 K5 O37 56.7(5) 8 .
O22 K5 O37 56.7(5) . .
O38 K5 O37 150.0(8) . .
O43 K5 O37 127.8(16) . .
O36 K5 O37 51.5(5) 8 .
O36 K5 O37 51.5(5) . .
O11 K5 O37 94.2(6) . .
O11 K5 O37 94.2(6) 8 .
O32 K5 U1 142.5(5) 8 .
O32 K5 U1 26.5(4) . .
O22 K5 U1 140.6(5) 8 .
O22 K5 U1 78.9(4) . .
O38 K5 U1 76.5(3) . .
O43 K5 U1 109.5(5) . .
O36 K5 U1 118.6(5) 8 .
O36 K5 U1 39.5(4) . .
O11 K5 U1 38.3(4) . .
O11 K5 U1 89.9(4) 8 .
O37 K5 U1 91.0(3) . .
O32 K6 O22 76.4(6) . .
O32 K6 O16 88.6(6) . .
O22 K6 O16 149.6(6) . .
O32 K6 O21 151.2(6) . .
O22 K6 O21 89.7(6) . .
O16 K6 O21 91.4(6) . .
O32 K6 O1 84.0(6) . .
O22 K6 O1 138.9(6) . .
O16 K6 O1 63.0(6) . .
O21 K6 O1 121.3(6) . .
O32 K6 O14 137.4(7) . .
O22 K6 O14 83.4(6) . .
O16 K6 O14 123.7(7) . .
O21 K6 O14 63.3(6) . .
O1 K6 O14 87.4(7) . .
O32 K6 O33 101.0(6) . .
O22 K6 O33 58.8(5) . .
O16 K6 O33 99.7(6) . .
O21 K6 O33 50.6(5) . .
O1 K6 O33 162.1(6) . .
O14 K6 O33 99.7(6) . .
O32 K6 O24 58.2(6) . .
O22 K6 O24 100.6(6) . .
O16 K6 O24 49.5(5) . .
O21 K6 O24 101.0(6) . .
O1 K6 O24 99.1(6) . .
O14 K6 O24 164.0(6) . .
O33 K6 O24 70.1(5) . .
O32 K6 P5 125.4(5) . .
O22 K6 P5 77.2(4) . .
O16 K6 P5 91.1(4) . .
O21 K6 P5 25.8(4) . .
O1 K6 P5 141.7(5) . .
O14 K6 P5 84.6(5) . .
O33 K6 P5 25.8(4) . .
O24 K6 P5 81.3(4) . .
O32 K6 P4 76.7(5) . .
O22 K6 P4 124.9(5) . .
O16 K6 P4 24.7(4) . .
O21 K6 P4 91.7(5) . .
O1 K6 P4 83.7(5) . .
O14 K6 P4 143.5(5) . .
O33 K6 P4 80.8(4) . .
O24 K6 P4 25.8(4) . .
P5 K6 P4 80.9(2) . .
O32 K6 U3 158.4(5) . .
O22 K6 U3 85.5(4) . .
O16 K6 U3 112.8(4) . .
O21 K6 U3 37.5(4) . .
O1 K6 U3 102.8(5) . .
O14 K6 U3 25.8(5) . .
O33 K6 U3 78.8(4) . .
O24 K6 U3 138.4(4) . .
P5 K6 U3 59.80(17) . .
P4 K6 U3 124.1(2) . .
O32 K6 U5 86.8(4) . .
O22 K6 U5 160.2(4) . .
O16 K6 U5 37.1(4) . .
O21 K6 U5 110.0(4) . .
O1 K6 U5 26.0(4) . .
O14 K6 U5 102.8(5) . .
O33 K6 U5 136.4(4) . .
O24 K6 U5 78.6(4) . .
P5 K6 U5 121.8(2) . .
P4 K6 U5 59.10(16) . .
U3 K6 U5 108.40(16) . .
O40 C1 C4 109(2) . .
O40 C1 P4 108.4(18) . .
C4 C1 P4 111(2) . .
O40 C1 P3 110.0(19) . .
C4 C1 P3 110(2) . .
P4 C1 P3 108.5(15) . .
O39 C2 C5 104(2) . .
O39 C2 P2 113.5(19) . .
C5 C2 P2 109(2) . .
O39 C2 P5 108.9(19) . .
C5 C2 P5 111(2) . .
P2 C2 P5 109.6(15) . .
O41 C3 C6 109(4) . .
O41 C3 P1 109(2) . 8
C6 C3 P1 109(2) . 8
O41 C3 P1 109(2) . .
C6 C3 P1 109(2) . .
P1 C3 P1 110(3) 8 .
U5 O1 K6 110.6(9) . .
U5 O1 K1 103.0(9) . .
K6 O1 K1 92.4(6) . .
O4 O3 U3 74.6(14) . .
O4 O3 U5 71.6(13) . 4_556
U3 O3 U5 132.8(10) . 4_556
O3 O4 U5 71.8(13) . 4_556
O3 O4 U3 69.2(13) . .
U5 O4 U3 129.1(11) 4_556 .
O3 O4 K1 141.0(16) . 4_556
U5 O4 K1 85.0(7) 4_556 4_556
U3 O4 K1 106.0(9) . 4_556
U2 O5 K4 106.7(8) . 5_566
U2 O5 K4 106.7(8) . .
K4 O5 K4 110.1(10) 5_566 .
P1 O7 U4 140.9(13) . .
P1 O7 K1 116.4(11) . .
U4 O7 K1 96.7(7) . .
P2 O10 U3 139.8(12) . .
P2 O10 K3 121.3(11) . .
U3 O10 K3 98.1(7) . .
O34 O11 U2 71.6(10) . .
O34 O11 U1 70.4(10) . .
U2 O11 U1 129.4(8) . .
O34 O11 K4 69.6(10) . .
U2 O11 K4 97.6(7) . .
U1 O11 K4 99.2(7) . .
O34 O11 K5 118.1(12) . .
U2 O11 K5 85.5(6) . .
U1 O11 K5 84.1(6) . .
K4 O11 K5 172.4(8) . .
O13 O12 U3 74.9(13) 8 4_556
O13 O12 U4 70.9(13) 8 .
U3 O12 U4 138.8(11) 4_556 .
O13 O12 K1 134.9(16) 8 .
U3 O12 K1 108.6(8) 4_556 .
U4 O12 K1 81.3(7) . .
O12 O13 U4 73.1(13) 8 .
O12 O13 U3 69.0(13) 8 5_556
U4 O13 U3 135.6(10) . 5_556
O12 O13 K3 138.5(16) 8 5_556
U4 O13 K3 106.9(8) . 5_556
U3 O13 K3 87.7(7) 5_556 5_556
U3 O14 K6 109.9(10) . .
U3 O14 K3 101.2(10) . .
K6 O14 K3 93.9(7) . .
O36 O15 U1 76.3(11) . .
O36 O15 U6 75.3(11) . .
U1 O15 U6 139.1(9) . .
O36 O15 K2 154.2(13) . .
U1 O15 K2 110.6(7) . .
U6 O15 K2 107.9(7) . .
P4 O16 U5 141.4(12) . .
P4 O16 K6 103.4(10) . .
U5 O16 K6 96.7(7) . .
O17 O17 U5 73.2(16) 4_556 4_556
O17 O17 U5 72.4(16) 4_556 .
U5 O17 U5 131.7(9) 4_556 .
U1 O19 K4 103.9(8) . .
P5 O21 U3 140.1(12) . .
P5 O21 K6 100.2(10) . .
U3 O21 K6 95.4(7) . .
U6 O22 K6 113.9(9) . .
U6 O22 K3 128.0(9) . .
K6 O22 K3 102.5(6) . .
U6 O22 K5 109.0(8) . .
K6 O22 K5 96.4(6) . .
K3 O22 K5 101.9(6) . .
P3 O23 U1 135.8(12) . .
P4 O24 U1 146.3(12) . .
P4 O24 K2 104.1(10) . .
U1 O24 K2 107.0(7) . .
P4 O24 K6 92.9(9) . .
U1 O24 K6 91.3(6) . .
K2 O24 K6 105.1(6) . .
P1 O25 U2 139.6(12) . .
P4 O26 K2 93.1(9) . .
P3 O28 U5 140.5(13) . .
P3 O28 K1 118.2(12) . .
U5 O28 K1 99.5(8) . .
P5 O29 K2 93.5(9) . .
U4 O30 K1 102.1(8) . .
U4 O30 K1 102.1(8) . 8
K1 O30 K1 98.0(8) . 8
P2 O31 U6 134.7(11) . .
U1 O32 K6 116.9(9) . .
U1 O32 K1 124.3(9) . .
K6 O32 K1 102.0(7) . .
U1 O32 K5 109.0(9) . .
K6 O32 K5 98.9(6) . .
K1 O32 K5 102.0(7) . .
P5 O33 U6 147.7(11) . .
P5 O33 K2 104.9(9) . .
U6 O33 K2 103.9(6) . .
P5 O33 K6 94.0(8) . .
U6 O33 K6 92.1(6) . .
K2 O33 K6 105.7(6) . .
O11 O34 U1 73.2(11) . .
O11 O34 U2 72.1(11) . .
U1 O34 U2 131.7(8) . .
O11 O34 K4 80.2(11) . .
U1 O34 K4 104.3(7) . .
U2 O34 K4 101.7(7) . .
O37 O35 U6 71.1(7) . .
O37 O35 U6 71.1(7) . 8
U6 O35 U6 126.5(11) . 8
O15 O36 U6 68.5(10) . .
O15 O36 U1 67.3(10) . .
U6 O36 U1 127.1(8) . .
O15 O36 K5 119.3(12) . .
U6 O36 K5 89.6(6) . .
U1 O36 K5 87.7(6) . .
O35 O37 U6 71.3(8) . 8
O35 O37 U6 71.3(8) . .
U6 O37 U6 126.7(12) 8 .
O35 O37 K5 118.4(16) . .
U6 O37 K5 83.0(7) 8 .
U6 O37 K5 83.0(7) . .
U2 O38 K1 122.5(7) . 8
U2 O38 K1 122.5(7) . .
K1 O38 K1 105.8(10) 8 .
U2 O38 K5 105.9(12) . .
K1 O38 K5 96.6(7) 8 .
K1 O38 K5 96.6(7) . .
O58 O55 K2 72(2) 3 .
O58 O55 K2 117(3) 3 3
K2 O55 K2 97.2(13) . 3
O55 O58 K2 80(2) 3 3

loop_
_geom_bond_atom_site_label_1
_geom_bond_atom_site_label_2
_geom_bond_distance
_geom_bond_site_symmetry_2
U1 O32 1.791(19) .
U1 O19 1.796(19) .
U1 O15 2.294(19) .
U1 O34 2.324(18) .
U1 O24 2.362(19) .
U1 O11 2.36(2) .
U1 O23 2.388(19) .
U1 O36 2.416(19) .
U1 K5 3.794(5) .
U1 K6 3.928(7) .
U1 K4 3.992(3) .
U1 K1 4.068(9) .
U2 O5 1.80(3) .
U2 O38 1.80(3) .
U2 O34 2.346(18) 8
U2 O34 2.346(18) .
U2 O11 2.352(19) 8
U2 O11 2.352(19) .
U2 O25 2.37(2) 8
U2 O25 2.37(2) .
U2 K5 3.837(10) .
U2 K4 3.939(7) .
U2 K4 3.939(7) 5_566
U2 K1 4.146(9) 8
U3 O9 1.76(2) .
U3 O14 1.80(2) .
U3 O12 2.32(2) 4_556
U3 O3 2.33(2) .
U3 O10 2.35(2) .
U3 O21 2.38(2) .
U3 O13 2.40(2) 5_556
U3 O4 2.40(3) .
U3 K6 3.892(7) .
U3 K3 3.934(6) .
U4 O30 1.73(3) .
U4 O6 1.82(3) .
U4 O7 2.34(2) 8
U4 O7 2.34(2) .
U4 O13 2.35(2) .
U4 O13 2.35(2) 8
U4 O12 2.38(2) 8
U4 O12 2.38(2) .
U4 K1 3.815(8) .
U4 K1 3.815(8) 8
U4 K3 4.500(13) 5_556
U5 O2 1.80(2) .
U5 O1 1.83(2) .
U5 O28 2.33(2) .
U5 O17 2.33(2) 4_556
U5 O17 2.34(2) .
U5 O4 2.34(3) 4_556
U5 O3 2.35(2) 4_556
U5 O16 2.37(2) .
U5 K6 3.909(7) .
U5 K1 3.944(8) .
U6 O18 1.80(2) .
U6 O22 1.801(19) .
U6 O15 2.324(19) .
U6 O37 2.346(12) .
U6 O35 2.348(12) .
U6 O31 2.363(18) .
U6 O33 2.373(18) .
U6 O36 2.416(19) .
U6 K5 3.855(9) .
U6 K6 3.916(7) .
U6 K2 4.074(8) .
U6 K3 4.205(11) .
P1 O25 1.52(2) .
P1 O27 1.52(2) .
P1 O7 1.54(2) .
P1 C3 1.83(3) .
P1 K1 3.703(13) .
P2 O20 1.51(2) .
P2 O10 1.52(2) .
P2 O31 1.52(2) .
P2 C2 1.82(3) .
P2 K3 3.850(12) .
P3 O23 1.51(2) .
P3 O8 1.52(3) .
P3 O28 1.53(2) .
P3 C1 1.84(3) .
P3 K1 3.798(12) .
P4 O16 1.51(2) .
P4 O26 1.51(2) .
P4 O24 1.53(2) .
P4 C1 1.84(3) .
P4 K2 3.460(12) .
P4 K6 3.514(10) .
P5 O29 1.50(2) .
P5 O33 1.518(19) .
P5 O21 1.54(2) .
P5 C2 1.84(3) .
P5 K6 3.480(10) .
P5 K2 3.502(12) .
K1 O7 2.76(2) .
K1 O32 2.78(2) .
K1 O28 2.82(2) .
K1 O38 2.889(19) .
K1 O30 3.05(2) .
K1 O1 3.11(2) .
K1 O12 3.36(3) .
K1 O4 3.38(3) 4_556
K2 O58 2.70(3) 3
K2 O15 2.71(2) .
K2 O24 2.75(2) .
K2 O33 2.789(19) .
K2 O55 2.80(4) .
K2 O55 2.85(4) 3
K2 O26 3.03(2) .
K2 O29 3.07(2) .
K3 O10 2.84(2) 8
K3 O10 2.84(2) .
K3 O22 2.85(2) .
K3 O22 2.85(2) 8
K3 O14 3.16(3) 8
K3 O14 3.16(3) .
K3 O13 3.21(3) 4_556
K3 O13 3.21(3) 5_556
K3 P2 3.850(12) 8
K3 U3 3.934(6) 8
K4 O34 2.723(18) 4_566
K4 O34 2.723(18) .
K4 O11 2.86(2) .
K4 O11 2.86(2) 4_566
K4 O48 3.00(3) 4_566
K4 O48 3.00(3) .
K4 O5 3.027(19) 5_566
K4 O5 3.027(19) .
K4 O47 3.13(4) .
K4 O47 3.13(4) 4_566
K4 O19 3.16(2) .
K4 O19 3.16(2) 4_566
K5 O32 2.81(2) 8
K5 O32 2.81(2) .
K5 O22 2.87(2) 8
K5 O22 2.87(2) .
K5 O38 2.93(3) .
K5 O43 2.95(8) .
K5 O36 3.02(2) 8
K5 O36 3.02(2) .
K5 O11 3.22(2) .
K5 O11 3.22(2) 8
K5 O37 3.36(3) .
K6 O32 2.78(2) .
K6 O22 2.82(2) .
K6 O16 2.84(2) .
K6 O21 2.86(2) .
K6 O1 2.87(2) .
K6 O14 2.89(3) .
K6 O33 3.028(19) .
K6 O24 3.09(2) .
C1 O40 1.47(3) .
C1 C4 1.51(4) .
C2 O39 1.45(3) .
C2 C5 1.64(4) .
C3 O41 1.47(6) .
C3 C6 1.61(8) .
C3 P1 1.83(3) 8
O3 O4 1.47(3) .
O3 U5 2.35(2) 4_556
O4 U5 2.34(3) 4_556
O4 K1 3.38(3) 4_556
O5 K4 3.027(19) 5_566
O11 O34 1.46(3) .
O12 O13 1.46(3) 8
O12 U3 2.32(2) 4_556
O13 O12 1.46(3) 8
O13 U3 2.40(2) 5_556
O13 K3 3.21(3) 5_556
O15 O36 1.48(3) .
O17 O17 1.38(4) 4_556
O17 U5 2.33(2) 4_556
O30 K1 3.054(19) 8
O35 O37 1.51(4) .
O35 U6 2.348(12) 8
O37 U6 2.346(12) 8
O38 K1 2.889(19) 8
O55 O58 1.31(5) 3
O55 K2 2.85(4) 3
O58 O55 1.31(5) 3
O58 K2 2.70(3) 3
